data_4322855
loop_
_publ_author_name
'Piotr Sobota'
'J\'ozef Utko'
'Lucjan B. Jerzykiewicz'

_publ_section_title
;
 Polynuclear Aggregation of Manganese Dichloride. Syntheses, Properties,
 and Structures of Polymeric [MnCl2(THF)1.6]\\infty, Dimeric
 [(THF)4Mg(\m-Cl)2MnCl2], and Ionic
 [Mg(H2O)2(THF)4][Mg(H2O)4(THF)2][MnCl4]2.2THF Compounds
;
_journal_name_full 'Inorganic Chemistry'
_journal_page_first 3428
_journal_page_last 3431
_journal_paper_doi 10.1021/ic971513i
_journal_volume 37
_journal_year 1998
_chemical_formula_sum 'C16 H32 Cl5 Mn2.5 O4'
_chemical_formula_weight 603.02
_space_group_IT_number 2
_symmetry_cell_setting triclinic
_symmetry_space_group_name_Hall '-P 1'
_symmetry_space_group_name_H-M 'P -1'
_atom_sites_solution_hydrogens geom
_atom_sites_solution_primary direct
_atom_sites_solution_secondary difmap
_audit_creation_method SHELXL
_cell_angle_alpha 74.19(3)
_cell_angle_beta 76.16(3)
_cell_angle_gamma 77.62(3)
_cell_formula_units_Z 2
_cell_length_a 9.547(2)
_cell_length_b 11.191(2)
_cell_length_c 12.667(3)
_cell_measurement_reflns_used 25
_cell_measurement_temperature 299(2)
_cell_measurement_theta_max 15
_cell_measurement_theta_min 8
_cell_volume 1248.1(5)
_computing_cell_refinement 'Kuma KM4 software 1996'
_computing_data_collection 'Kuma KM4 software 1996'
_computing_data_reduction 'Kuma KM4 software 1996'
_computing_molecular_graphics 'ORTEP, 1964'
_computing_structure_refinement 'SHELXL-93 (Sheldrick, 1994)'
_computing_structure_solution 'SHELXS-86 (Sheldrick, 1990)'
_diffrn_ambient_temperature 299(2)
_diffrn_measurement_device 'Kuma KM4 automatic diffractometer'
_diffrn_measurement_method 'profile data from omega/2theta scans'
_diffrn_radiation_monochromator graphite
_diffrn_radiation_source 'fine-focus sealed tube'
_diffrn_radiation_type MoK\a
_diffrn_radiation_wavelength 0.71073
_diffrn_reflns_av_R_equivalents 0.0377
_diffrn_reflns_av_sigmaI/netI 0.0352
_diffrn_reflns_limit_h_max 11
_diffrn_reflns_limit_h_min 0
_diffrn_reflns_limit_k_max 13
_diffrn_reflns_limit_k_min -13
_diffrn_reflns_limit_l_max 14
_diffrn_reflns_limit_l_min -14
_diffrn_reflns_number 3596
_diffrn_reflns_theta_max 25
_diffrn_reflns_theta_min 2
_diffrn_standards_decay_% 3
_diffrn_standards_interval_count 100
_diffrn_standards_number 3
_exptl_absorpt_coefficient_mu 1.807
_exptl_absorpt_correction_type none
_exptl_crystal_colour colorless
_exptl_crystal_density_diffrn 1.605
_exptl_crystal_density_meas ?
_exptl_crystal_density_method none
_exptl_crystal_description cubic-shape
_exptl_crystal_F_000 615
_exptl_crystal_size_max 0.5
_exptl_crystal_size_mid 0.5
_exptl_crystal_size_min 0.4
_refine_diff_density_max 0.318
_refine_diff_density_min -0.409
_refine_diff_density_rms 0.068
_refine_ls_extinction_method none
_refine_ls_goodness_of_fit_all 1.070
_refine_ls_goodness_of_fit_obs 1.141
_refine_ls_hydrogen_treatment geom
_refine_ls_matrix_type full
_refine_ls_number_parameters 250
_refine_ls_number_reflns 3596
_refine_ls_number_restraints 0
_refine_ls_restrained_S_all 1.070
_refine_ls_restrained_S_obs 1.141
_refine_ls_R_factor_all 0.0722
_refine_ls_R_factor_obs 0.0342
_refine_ls_shift/esd_max 0.065
_refine_ls_shift/esd_mean 0.005
_refine_ls_structure_factor_coef Fsqd
_refine_ls_weighting_details 'w=1/[\s^2^(Fo^2^)+(0.0662P)^2^+0.2612P] where P=(Fo^2^+2Fc^2^)/3'
_refine_ls_weighting_scheme calc
_refine_ls_wR_factor_all 0.1120
_refine_ls_wR_factor_obs 0.0953
_reflns_number_observed 2368
_reflns_number_total 3596
_reflns_observed_criterion >2sigma(I)
_cod_data_source_file ic971513i_1.cif
_cod_data_source_block compound_1_ic971513L
_cod_depositor_comments
;
The following automatic conversions were performed:

'_exptl_crystal_density_meas' value 'none' was changed to '?' - the
value is perceived as not measured.

Automatic conversion script
Id: cif_fix_values 3008 2015-01-20 13:52:24Z robertas 

The following automatic conversions were performed:

'_refine_ls_weighting_scheme' value 'calc
w=1/[\s^2^(Fo^2^)+(0.0662P)^2^+0.2612P] where P=(Fo^2^+2Fc^2^)/3' was
changed to 'calc'. New tag '_refine_ls_weighting_details' was
created. The value of the new tag was set to
'w=1/[\s^2^(Fo^2^)+(0.0662P)^2^+0.2612P] where P=(Fo^2^+2Fc^2^)/3'.

Automatic conversion script
Id: cif_fix_values 3143 2015-03-26 13:38:13Z robertas 
;
_cod_original_formula_sum 'C16 H32 Cl5 Mn2.50 O4'
_cod_database_code 4322855

loop_
_symmetry_equiv_pos_as_xyz
'x, y, z'
'-x, -y, -z'

loop_
_atom_site_aniso_label
_atom_site_aniso_U_11
_atom_site_aniso_U_22
_atom_site_aniso_U_33
_atom_site_aniso_U_23
_atom_site_aniso_U_13
_atom_site_aniso_U_12
Mn(1) 0.0696(7) 0.0430(5) 0.0336(5) -0.0099(4) -0.0134(5) -0.0110(5)
Mn(2) 0.0588(4) 0.0417(4) 0.0328(3) -0.0098(3) -0.0098(3) -0.0073(3)
Mn(3) 0.0531(4) 0.0368(3) 0.0344(4) -0.0082(3) -0.0100(3) -0.0045(3)
Cl(1) 0.0840(9) 0.0541(7) 0.0403(6) -0.0044(5) -0.0161(6) -0.0262(6)
Cl(2) 0.0836(9) 0.0486(6) 0.0398(6) -0.0052(5) -0.0161(6) -0.0226(6)
Cl(3) 0.0639(7) 0.0421(6) 0.0406(6) -0.0066(4) -0.0053(5) 0.0004(5)
Cl(4) 0.0544(6) 0.0414(6) 0.0377(6) -0.0078(4) -0.0147(5) -0.0032(5)
Cl(5) 0.0516(6) 0.0510(6) 0.0492(6) -0.0201(5) -0.0101(5) -0.0045(5)
O(1) 0.080(2) 0.048(2) 0.060(2) -0.021(2) 0.005(2) -0.016(2)
O(2) 0.065(2) 0.047(2) 0.068(2) -0.021(2) 0.006(2) -0.009(2)
O(3) 0.060(2) 0.047(2) 0.045(2) 0.0006(14) -0.0046(15) -0.0011(15)
O(4) 0.062(2) 0.050(2) 0.069(2) -0.022(2) -0.024(2) -0.006(2)
C(11) 0.075(4) 0.078(4) 0.088(4) -0.015(3) -0.003(3) -0.023(3)
C(12) 0.091(5) 0.119(7) 0.174(9) -0.058(7) 0.044(6) -0.016(5)
C(13) 0.109(6) 0.085(5) 0.157(8) -0.064(5) 0.014(5) -0.001(4)
C(14) 0.102(5) 0.056(3) 0.123(6) -0.033(4) 0.018(4) -0.015(3)
C(21) 0.125(6) 0.055(4) 0.200(9) -0.064(5) 0.047(6) -0.023(4)
C(22) 0.120(7) 0.082(5) 0.201(11) -0.041(6) 0.023(7) 0.016(5)
C(23) 0.086(5) 0.098(6) 0.200(10) -0.026(6) 0.052(6) -0.004(5)
C(24) 0.064(4) 0.080(4) 0.105(5) -0.030(4) 0.010(3) -0.018(3)
C(31) 0.080(4) 0.058(3) 0.061(3) 0.004(3) -0.001(3) -0.014(3)
C(32) 0.124(6) 0.093(5) 0.060(4) 0.016(4) -0.007(4) -0.007(4)
C(33) 0.114(5) 0.055(3) 0.072(4) 0.008(3) -0.023(4) -0.001(3)
C(34) 0.096(5) 0.098(5) 0.057(4) 0.010(3) -0.013(3) 0.038(4)
C(41) 0.084(4) 0.063(3) 0.090(4) -0.020(3) -0.048(4) 0.003(3)
C(42) 0.085(5) 0.115(6) 0.157(8) -0.057(6) -0.037(5) -0.024(4)
C(43) 0.102(6) 0.073(5) 0.243(11) -0.052(6) -0.088(7) -0.005(4)
C(44) 0.094(4) 0.059(3) 0.131(6) -0.043(4) -0.039(4) -0.008(3)

loop_
_atom_site_label
_atom_site_type_symbol
_atom_site_fract_x
_atom_site_fract_y
_atom_site_fract_z
_atom_site_U_iso_or_equiv
_atom_site_thermal_displace_type
_atom_site_occupancy
_atom_site_calc_flag
_atom_site_refinement_flags
_atom_site_disorder_group
Mn(1) Mn 0.5000 0.0000 0.5000 0.0476(3) Uani 1 d S .
Mn(2) Mn 0.35866(8) 0.08591(6) 0.23609(5) 0.0441(2) Uani 1 d . .
Mn(3) Mn 0.58898(8) 0.14418(6) -0.05269(5) 0.0416(2) Uani 1 d . .
Cl(1) Cl 0.3263(2) -0.07498(12) 0.41960(10) 0.0577(3) Uani 1 d . .
Cl(2) Cl 0.51668(15) 0.17322(11) 0.32055(9) 0.0557(3) Uani 1 d . .
Cl(3) Cl 0.38156(13) 0.26033(10) 0.05805(9) 0.0517(3) Uani 1 d . .
Cl(4) Cl 0.57934(12) -0.04028(9) 0.12327(8) 0.0444(3) Uani 1 d . .
Cl(5) Cl 0.79329(12) 0.02014(11) -0.15931(9) 0.0494(3) Uani 1 d . .
O(1) O 0.3159(4) 0.1198(3) 0.5809(3) 0.0634(9) Uani 1 d . .
O(2) O 0.1560(4) 0.2059(3) 0.2989(3) 0.0620(9) Uani 1 d . .
O(3) O 0.5788(4) 0.3098(3) -0.1967(3) 0.0550(8) Uani 1 d . .
O(4) O 0.7470(4) 0.2320(3) -0.0105(3) 0.0572(8) Uani 1 d . .
C(11) C 0.1874(7) 0.0792(6) 0.6525(5) 0.082(2) Uani 1 d . .
C(12) C 0.1106(9) 0.1813(8) 0.7052(8) 0.135(4) Uani 1 d . .
C(13) C 0.1772(9) 0.2889(7) 0.6525(8) 0.119(3) Uani 1 d . .
C(14) C 0.3235(8) 0.2411(6) 0.5908(7) 0.098(2) Uani 1 d . .
C(21) C 0.1453(9) 0.3333(6) 0.2941(8) 0.132(4) Uani 1 d . .
C(22) C -0.0058(10) 0.3785(8) 0.3329(9) 0.147(4) Uani 1 d . .
C(23) C -0.0818(9) 0.2743(8) 0.3768(9) 0.145(4) Uani 1 d . .
C(24) C 0.0211(6) 0.1649(6) 0.3528(6) 0.085(2) Uani 1 d . .
C(31) C 0.6992(6) 0.3365(5) -0.2882(5) 0.071(2) Uani 1 d . .
C(32) C 0.6366(8) 0.4301(7) -0.3770(5) 0.103(2) Uani 1 d . .
C(33) C 0.4903(8) 0.4833(6) -0.3300(5) 0.086(2) Uani 1 d . .
C(34) C 0.4595(7) 0.4065(6) -0.2143(5) 0.098(2) Uani 1 d . .
C(41) C 0.8835(6) 0.1716(5) 0.0223(5) 0.076(2) Uani 1 d . .
C(42) C 0.9630(8) 0.2739(7) 0.0121(8) 0.110(3) Uani 1 d . .
C(43) C 0.8496(8) 0.3833(6) 0.0286(9) 0.128(3) Uani 1 d . .
H(11A) H 0.2126 0.0040 0.7087 0.098 Uiso 1 calc R .
H(11B) H 0.1265 0.0603 0.6098 0.098 Uiso 1 calc R .
H(12A) H 0.0088 0.1991 0.6982 0.162 Uiso 1 calc R .
H(12B) H 0.1147 0.1576 0.7842 0.162 Uiso 1 calc R .
H(12A) H 0.1876 0.3306 0.7074 0.143 Uiso 1 calc R .
H(12B) H 0.1197 0.3479 0.6012 0.143 Uiso 1 calc R .
H(14A) H 0.3458 0.2964 0.5174 0.117 Uiso 1 calc R .
H(14B) H 0.3991 0.2365 0.6318 0.117 Uiso 1 calc R .
H(21A) H 0.1778 0.3786 0.2180 0.159 Uiso 1 calc R .
H(21B) H 0.2054 0.3449 0.3412 0.159 Uiso 1 calc R .
H(22A) H -0.0145 0.4233 0.3905 0.177 Uiso 1 calc R .
H(22B) H -0.0474 0.4361 0.2716 0.177 Uiso 1 calc R .
H(23A) H -0.1653 0.2868 0.3417 0.174 Uiso 1 calc R .
H(23B) H -0.1162 0.2638 0.4568 0.174 Uiso 1 calc R .
H(24A) H 0.0320 0.1021 0.4215 0.102 Uiso 1 calc R .
H(24B) H -0.0132 0.1279 0.3046 0.102 Uiso 1 calc R .
H(31A) H 0.7469 0.2608 -0.3135 0.085 Uiso 1 calc R .
H(31B) H 0.7704 0.3693 -0.2653 0.085 Uiso 1 calc R .
H(32A) H 0.6965 0.4959 -0.4091 0.123 Uiso 1 calc R .
H(32B) H 0.6332 0.3910 -0.4357 0.123 Uiso 1 calc R .
H(33A) H 0.4205 0.4781 -0.3724 0.103 Uiso 1 calc R .
H(33B) H 0.4857 0.5708 -0.3301 0.103 Uiso 1 calc R .
H(34A) H 0.4441 0.4589 -0.1616 0.118 Uiso 1 calc R .
H(34B) H 0.3716 0.3707 -0.2027 0.118 Uiso 1 calc R .
H(41A) H 0.9378 0.1168 -0.0263 0.091 Uiso 1 calc R .
H(41B) H 0.8675 0.1221 0.0987 0.091 Uiso 1 calc R .
H(42A) H 1.0252 0.2922 -0.0612 0.132 Uiso 1 calc R .
H(42B) H 1.0233 0.2514 0.0685 0.132 Uiso 1 calc R .
H(43A) H 0.8374 0.3957 0.1033 0.154 Uiso 1 calc R .
H(43B) H 0.8758 0.4591 -0.0253 0.154 Uiso 1 calc R .
H(44A) H 0.6417 0.3559 0.0791 0.106 Uiso 1 calc R .
H(44B) H 0.6817 0.4165 -0.0496 0.106 Uiso 1 calc R .

loop_
_atom_type_symbol
_atom_type_description
_atom_type_scat_dispersion_real
_atom_type_scat_dispersion_imag
_atom_type_scat_source
C C 0.0033 0.0016 'International Tables Vol C Tables 4.2.6.8 and 6.1.1.4'
H H 0.0000 0.0000 'International Tables Vol C Tables 4.2.6.8 and 6.1.1.4'
O O 0.0106 0.0060 'International Tables Vol C Tables 4.2.6.8 and 6.1.1.4'
Cl Cl 0.1484 0.1585 'International Tables Vol C Tables 4.2.6.8 and 6.1.1.4'
Mn Mn 0.3368 0.7283 'International Tables Vol C Tables 4.2.6.8 and 6.1.1.4'

loop_
_geom_angle_atom_site_label_1
_geom_angle_atom_site_label_2
_geom_angle_atom_site_label_3
_geom_angle
_geom_angle_site_symmetry_1
_geom_angle_site_symmetry_3
_geom_angle_publ_flag
O(1)#1 Mn(1) O(1) 180.0 2_656 . ?
O(1)#1 Mn(1) Cl(1)#1 90.0(1) 2_656 2_656 ?
O(1) Mn(1) Cl(1)#1 90.0(1) . 2_656 ?
O(1)#1 Mn(1) Cl(1) 90.0(1) 2_656 . ?
O(1) Mn(1) Cl(1) 90.0(1) . . ?
Cl(1)#1 Mn(1) Cl(1) 180.0 2_656 . ?
O(1)#1 Mn(1) Cl(2) 90.1(1) 2_656 . ?
O(1) Mn(1) Cl(2) 89.9(1) . . ?
Cl(1)#1 Mn(1) Cl(2) 94.9(1) 2_656 . ?
Cl(1) Mn(1) Cl(2) 85.1(1) . . ?
O(1)#1 Mn(1) Cl(2)#1 89.9(1) 2_656 2_656 ?
O(1) Mn(1) Cl(2)#1 90.1(1) . 2_656 ?
Cl(1)#1 Mn(1) Cl(2)#1 85.1(1) 2_656 2_656 ?
Cl(1) Mn(1) Cl(2)#1 94.9(1) . 2_656 ?
Cl(2) Mn(1) Cl(2)#1 180.0 . 2_656 ?
O(2) Mn(2) Cl(2) 93.4(1) . . ?
O(2) Mn(2) Cl(1) 89.9(1) . . ?
Cl(2) Mn(2) Cl(1) 85.8(1) . . ?
O(2) Mn(2) Cl(3) 86.6(1) . . ?
Cl(2) Mn(2) Cl(3) 92.6(1) . . ?
Cl(1) Mn(2) Cl(3) 176.0(1) . . ?
O(2) Mn(2) Cl(5)#2 89.3(1) . 2_655 ?
Cl(2) Mn(2) Cl(5)#2 175.4(1) . 2_655 ?
Cl(1) Mn(2) Cl(5)#2 90.4(1) . 2_655 ?
Cl(3) Mn(2) Cl(5)#2 91.4(1) . 2_655 ?
O(2) Mn(2) Cl(4) 168.3(1) . . ?
Cl(2) Mn(2) Cl(4) 94.5(1) . . ?
Cl(1) Mn(2) Cl(4) 99.3(1) . . ?
Cl(3) Mn(2) Cl(4) 84.5(1) . . ?
Cl(5)#2 Mn(2) Cl(4) 83.5(1) 2_655 . ?
O(4) Mn(3) O(3) 85.4(2) . . ?
O(4) Mn(3) Cl(3) 91.5(1) . . ?
O(3) Mn(3) Cl(3) 88.7(1) . . ?
O(4) Mn(3) Cl(5) 89.8(1) . . ?
O(3) Mn(3) Cl(5) 93.2(1) . . ?
Cl(3) Mn(3) Cl(5) 177.8(1) . . ?
O(4) Mn(3) Cl(4) 95.8(1) . . ?
O(3) Mn(3) Cl(4) 175.1(1) . . ?
Cl(3) Mn(3) Cl(4) 86.5(1) . . ?
Cl(5) Mn(3) Cl(4) 91.6(1) . . ?
O(4) Mn(3) Cl(4)#2 173.8(1) . 2_655 ?
O(3) Mn(3) Cl(4)#2 91.3(1) . 2_655 ?
Cl(3) Mn(3) Cl(4)#2 93.7(1) . 2_655 ?
Cl(5) Mn(3) Cl(4)#2 85.2(1) . 2_655 ?
Cl(4) Mn(3) Cl(4)#2 87.9(1) . 2_655 ?
Mn(2) Cl(1) Mn(1) 94.8(1) . . ?
Mn(2) Cl(2) Mn(1) 94.1(1) . . ?
Mn(3) Cl(3) Mn(2) 96.7(1) . . ?
Mn(3) Cl(4) Mn(3)#2 92.1(1) . 2_655 ?
Mn(3) Cl(4) Mn(2) 92.3(1) . . ?
Mn(3)#2 Cl(4) Mn(2) 93.3(1) 2_655 . ?
Mn(3) Cl(5) Mn(2)#2 98.1(1) . 2_655 ?
C(14) O(1) C(11) 109.1(4) . . ?
C(14) O(1) Mn(1) 123.6(3) . . ?
C(11) O(1) Mn(1) 125.7(3) . . ?
C(21) O(2) C(24) 110.0(5) . . ?
C(21) O(2) Mn(2) 124.3(4) . . ?
C(24) O(2) Mn(2) 125.7(3) . . ?
C(34) O(3) C(31) 108.4(4) . . ?
C(34) O(3) Mn(3) 127.4(3) . . ?
C(31) O(3) Mn(3) 124.2(3) . . ?
C(44) O(4) C(41) 106.8(4) . . ?
C(44) O(4) Mn(3) 124.7(3) . . ?
C(41) O(4) Mn(3) 127.3(3) . . ?
O(1) C(11) C(12) 107.0(5) . . ?
C(13) C(12) C(11) 108.8(6) . . ?
C(12) C(13) C(14) 105.2(6) . . ?
O(1) C(14) C(13) 106.6(5) . . ?
O(2) C(21) C(22) 106.8(6) . . ?
C(23) C(22) C(21) 108.7(6) . . ?
C(22) C(23) C(24) 106.6(6) . . ?
O(2) C(24) C(23) 107.2(5) . . ?
O(3) C(31) C(32) 106.1(5) . . ?
C(33) C(32) C(31) 108.7(5) . . ?
C(32) C(33) C(34) 105.1(5) . . ?
O(3) C(34) C(33) 109.0(5) . . ?
O(4) C(41) C(42) 105.5(5) . . ?
C(41) C(42) C(43) 105.6(6) . . ?
C(44) C(43) C(42) 105.7(6) . . ?
O(4) C(44) C(43) 108.7(5) . . ?

loop_
_geom_bond_atom_site_label_1
_geom_bond_atom_site_label_2
_geom_bond_distance
_geom_bond_site_symmetry_2
_geom_bond_publ_flag
Mn(1) O(1) 2.194(3) 2_656 ?
Mn(1) O(1) 2.194(3) . ?
Mn(1) Cl(1) 2.522(2) 2_656 ?
Mn(1) Cl(1) 2.522(2) . ?
Mn(1) Cl(2) 2.551(2) . ?
Mn(1) Cl(2) 2.551(2) 2_656 ?
Mn(2) O(2) 2.216(3) . ?
Mn(2) Cl(2) 2.520(2) . ?
Mn(2) Cl(1) 2.521(2) . ?
Mn(2) Cl(3) 2.548(2) . ?
Mn(2) Cl(5) 2.550(2) 2_655 ?
Mn(2) Cl(4) 2.619(2) . ?
Mn(3) O(4) 2.199(3) . ?
Mn(3) O(3) 2.222(3) . ?
Mn(3) Cl(3) 2.478(2) . ?
Mn(3) Cl(5) 2.481(2) . ?
Mn(3) Cl(4) 2.591(2) . ?
Mn(3) Cl(4) 2.606(2) 2_655 ?
Cl(4) Mn(3) 2.606(2) 2_655 ?
Cl(5) Mn(2) 2.550(2) 2_655 ?
O(1) C(14) 1.415(6) . ?
O(1) C(11) 1.419(6) . ?
O(2) C(21) 1.392(6) . ?
O(2) C(24) 1.414(6) . ?
O(3) C(34) 1.407(6) . ?
O(3) C(31) 1.440(6) . ?
O(4) C(44) 1.431(6) . ?
O(4) C(41) 1.434(6) . ?
C(11) C(12) 1.453(9) . ?
C(12) C(13) 1.410(10) . ?
C(13) C(14) 1.495(9) . ?
C(21) C(22) 1.436(10) . ?
C(22) C(23) 1.418(11) . ?
C(23) C(24) 1.449(9) . ?
C(31) C(32) 1.460(8) . ?
C(32) C(33) 1.448(9) . ?
C(33) C(34) 1.480(7) . ?
C(41) C(42) 1.465(8) . ?
C(42) C(43) 1.476(10) . ?
C(43) C(44) 1.447(8) . ?
